data_8107163
loop_
_publ_author_name
'Ma, Hang'
'Tian, Qiang'
'Wan, Banglong'

_publ_section_title
;
 The crystal structure of 1H-benzimidazole-2-carboxamide, C8H7N3O
;
_journal_issue 4
_journal_name_full 'Zeitschrift f\"ur Kristallographie - New Crystal Structures'
_journal_page_first 599
_journal_page_last 600
_journal_paper_doi 10.1515/ncrs-2022-0159
_journal_volume 237
_journal_year 2022
_chemical_formula_moiety 'C8 H7 N3 O'
_chemical_formula_sum 'C8 H7 N3 O'
_chemical_formula_weight 161.17
_space_group_crystal_system orthorhombic
_space_group_IT_number 56
_space_group_name_Hall '-P 2ab 2ac'
_space_group_name_H-M_alt 'P c c n'
_atom_sites_solution_hydrogens mixed
_atom_sites_solution_primary dual
_cell_angle_alpha 90
_cell_angle_beta 90
_cell_angle_gamma 90
_cell_formula_units_Z 8
_cell_length_a 9.9071(14)
_cell_length_b 11.1950(19)
_cell_length_c 13.315(2)
_cell_measurement_reflns_used 744
_cell_measurement_temperature 100(2)
_cell_measurement_theta_max 38.38
_cell_measurement_theta_min 5.78
_cell_volume 1476.8(4)
_computing_cell_refinement 'SAINT V8.40B Bruker-AXS,(Bruker, 2018)'
_computing_data_collection 'Bruker APEX3'
_computing_data_reduction 'SAINT V8.40B Bruker-AXS, (Bruker, 2018)'
_computing_molecular_graphics 'Olex2 1.3 (Dolomanov et al., 2009)'
_computing_publication_material 'Olex2 1.3 (Dolomanov et al., 2009)'
_computing_structure_refinement 'XL  (Sheldrick, 2008)'
_computing_structure_solution 'XM  (Sheldrick, 2008)'
_diffrn_ambient_temperature 100(2)
_diffrn_detector 'Bruker Photon III 28 detector'
_diffrn_detector_area_resol_mean ' 7.39 for PHOTON III'
_diffrn_detector_type 'Bruker Photon III 28'
_diffrn_measured_fraction_theta_full 0.992
_diffrn_measured_fraction_theta_max 0.965
_diffrn_measurement_device 'Bruker D8 Venture'
_diffrn_measurement_device_type 'Bruker Photon III'
_diffrn_measurement_method 'Profile data from \q/2\q scans'
_diffrn_radiation_monochromator 'Metaljet Helios MX'
_diffrn_radiation_probe x-ray
_diffrn_radiation_type Synchrotron
_diffrn_radiation_wavelength 1.34139
_diffrn_radiation_xray_symbol 'Ga K\a'
_diffrn_reflns_av_R_equivalents 0.0360
_diffrn_reflns_av_unetI/netI 0.0274
_diffrn_reflns_Laue_measured_fraction_full 0.992
_diffrn_reflns_Laue_measured_fraction_max 0.965
_diffrn_reflns_limit_h_max 11
_diffrn_reflns_limit_h_min -12
_diffrn_reflns_limit_k_max 9
_diffrn_reflns_limit_k_min -14
_diffrn_reflns_limit_l_max 17
_diffrn_reflns_limit_l_min -17
_diffrn_reflns_number 8081
_diffrn_reflns_point_group_measured_fraction_full 0.992
_diffrn_reflns_point_group_measured_fraction_max 0.965
_diffrn_reflns_theta_full 53.594
_diffrn_reflns_theta_max 61.697
_diffrn_reflns_theta_min 5.187
_diffrn_source 'METALJET liquid metal X-ray source'
_diffrn_source_current 3.57
_diffrn_source_power 0.2497215
_diffrn_source_target Ga
_diffrn_source_type 'Sealed X-ray tube'
_diffrn_source_voltage 69.95
_diffrn_standards_number 0
_exptl_absorpt_coefficient_mu 0.533
_exptl_absorpt_correction_T_max 0.7520
_exptl_absorpt_correction_T_min 0.6653
_exptl_absorpt_correction_type multi-scan
_exptl_absorpt_process_details 'SADABS v.2.10 (Bruker,2008).'
_exptl_crystal_colour colourless
_exptl_crystal_colour_primary colourless
_exptl_crystal_density_diffrn 1.450
_exptl_crystal_description block
_exptl_crystal_F_000 672
_exptl_crystal_size_max 0.12
_exptl_crystal_size_mid 0.1
_exptl_crystal_size_min 0.1
_refine_diff_density_max 0.347
_refine_diff_density_min -0.212
_refine_diff_density_rms 0.046
_refine_ls_extinction_coef .
_refine_ls_extinction_method none
_refine_ls_goodness_of_fit_ref 1.034
_refine_ls_hydrogen_treatment mixed
_refine_ls_matrix_type full
_refine_ls_number_parameters 118
_refine_ls_number_reflns 1691
_refine_ls_number_restraints 0
_refine_ls_restrained_S_all 1.034
_refine_ls_R_factor_all 0.0425
_refine_ls_R_factor_gt 0.0356
_refine_ls_shift/su_max 0.000
_refine_ls_shift/su_mean 0.000
_refine_ls_structure_factor_coef Fsqd
_refine_ls_weighting_details 'w=1/[\s^2^(Fo^2^)+(0.0618P)^2^+0.3441P] where P=(Fo^2^+2Fc^2^)/3'
_refine_ls_weighting_scheme calc
_refine_ls_wR_factor_gt 0.1007
_refine_ls_wR_factor_ref 0.1034
_reflns_Friedel_coverage 0.000
_reflns_Friedel_fraction_full .
_reflns_Friedel_fraction_max .
_reflns_number_gt 1509
_reflns_number_total 1691
_reflns_threshold_expression 'I > 2\s(I)'
_cod_data_source_file suppl_j_ncrs-2022-0159_suppl.cif
_cod_data_source_block 2
_cod_depositor_comments
;
The following automatic conversions were performed:

data item '_diffrn_radiation_probe' value 'X-ray' was changed to
'x-ray' in accordance with the built-in table derived from the CIF
Core dictionary named 'cif_core.dic' version 2.4.5 last updated on
2014-11-21.

Automatic conversion script
Id: cif_fix_values 8738 2021-04-28 16:35:53Z antanas 
;
_cod_database_code 8107163
_shelx_space_group_comment
;
The symmetry employed for this shelxl refinement is uniquely defined
by the following loop, which should always be used as a source of
symmetry information in preference to the above space-group names.
They are only intended as comments.
;
_shelx_estimated_absorpt_t_max 0.949
_shelx_estimated_absorpt_t_min 0.939
_olex2_refinement_description
;
1. Fixed Uiso
 At 1.2 times of:
  All C(H) groups, All N(H) groups, All N(H,H) groups
2.a Aromatic/amide H refined with riding coordinates:
 C5(H5), C6(H6), C7(H7), C8(H8)
;
_olex2_submission_special_instructions 'No special instructions were received'

loop_
_space_group_symop_operation_xyz
'x, y, z'
'x+1/2, -y, -z+1/2'
'-x, y+1/2, -z+1/2'
'-x+1/2, -y+1/2, z'
'-x, -y, -z'
'-x-1/2, y, z-1/2'
'x, -y-1/2, z-1/2'
'x-1/2, y-1/2, -z'

loop_
_atom_site_label
_atom_site_type_symbol
_atom_site_fract_x
_atom_site_fract_y
_atom_site_fract_z
_atom_site_U_iso_or_equiv
_atom_site_adp_type
_atom_site_occupancy
_atom_site_site_symmetry_order
_atom_site_calc_flag
_atom_site_refinement_flags_posn
_atom_site_refinement_flags_adp
_atom_site_refinement_flags_occupancy
_atom_site_disorder_assembly
_atom_site_disorder_group
C1 C 0.50766(9) 0.82548(9) 0.45016(7) 0.0183(2) Uani 1 1 d . . . . .
C2 C 0.50008(8) 0.69893(9) 0.41662(7) 0.0173(2) Uani 1 1 d . . . . .
C3 C 0.57099(9) 0.51930(8) 0.37837(7) 0.0175(2) Uani 1 1 d . . . . .
C4 C 0.43181(9) 0.53106(8) 0.35948(7) 0.0179(2) Uani 1 1 d . . . . .
C5 C 0.35760(10) 0.43400(9) 0.32256(8) 0.0213(2) Uani 1 1 d . . . . .
H5 H 0.263559 0.440423 0.309687 0.026 Uiso 1 1 calc R U . . .
C6 C 0.42643(11) 0.32863(9) 0.30559(8) 0.0231(2) Uani 1 1 d . . . . .
H6 H 0.378376 0.261133 0.281264 0.028 Uiso 1 1 calc R U . . .
C7 C 0.56638(11) 0.31875(9) 0.32350(8) 0.0236(2) Uani 1 1 d . . . . .
H7 H 0.610441 0.245159 0.309799 0.028 Uiso 1 1 calc R U . . .
C8 C 0.64090(10) 0.41319(9) 0.36040(8) 0.0219(2) Uani 1 1 d . . . . .
H8 H 0.734978 0.406334 0.372937 0.026 Uiso 1 1 calc R U . . .
N1 N 0.39305(8) 0.88550(8) 0.44704(7) 0.0220(2) Uani 1 1 d . . . . .
H1A H 0.3935(12) 0.9645(12) 0.4656(10) 0.026 Uiso 1 1 d . U . . .
H1B H 0.3168(13) 0.8534(11) 0.4233(10) 0.026 Uiso 1 1 d . U . . .
N2 N 0.61178(8) 0.62859(7) 0.41480(7) 0.0180(2) Uani 1 1 d . . . . .
H2 H 0.6937(12) 0.6446(10) 0.4385(9) 0.022 Uiso 1 1 d . U . . .
N3 N 0.38985(8) 0.64568(7) 0.38417(7) 0.0185(2) Uani 1 1 d . . . . .
O1 O 0.61756(6) 0.86763(6) 0.47894(6) 0.0214(2) Uani 1 1 d . . . . .

loop_
_atom_site_aniso_label
_atom_site_aniso_U_11
_atom_site_aniso_U_22
_atom_site_aniso_U_33
_atom_site_aniso_U_23
_atom_site_aniso_U_13
_atom_site_aniso_U_12
C1 0.0156(5) 0.0161(5) 0.0233(5) 0.0003(4) 0.0019(3) -0.0009(3)
C2 0.0143(4) 0.0165(5) 0.0212(5) 0.0007(4) 0.0016(3) 0.0005(3)
C3 0.0169(5) 0.0157(5) 0.0199(5) 0.0007(3) 0.0008(3) 0.0000(3)
C4 0.0167(5) 0.0162(5) 0.0206(5) 0.0009(3) 0.0009(4) 0.0005(3)
C5 0.0191(5) 0.0199(5) 0.0250(5) -0.0012(4) -0.0016(4) -0.0016(4)
C6 0.0261(5) 0.0180(5) 0.0253(5) -0.0024(4) -0.0013(4) -0.0014(4)
C7 0.0272(6) 0.0175(5) 0.0262(5) -0.0020(4) -0.0009(4) 0.0041(4)
C8 0.0204(5) 0.0196(5) 0.0256(5) -0.0013(4) -0.0013(4) 0.0042(4)
N1 0.0154(4) 0.0161(4) 0.0345(5) -0.0045(4) -0.0013(3) 0.0004(3)
N2 0.0137(4) 0.0158(4) 0.0245(4) -0.0005(3) -0.0011(3) 0.0006(3)
N3 0.0157(4) 0.0152(4) 0.0247(4) 0.0001(3) 0.0005(3) -0.0003(3)
O1 0.0145(3) 0.0173(4) 0.0324(4) -0.0029(3) -0.0003(3) -0.0006(3)

loop_
_atom_type_symbol
_atom_type_description
_atom_type_scat_dispersion_real
_atom_type_scat_dispersion_imag
_atom_type_scat_source
C C 0.0137 0.0067 'International Tables Vol C Tables 4.2.6.8 and 6.1.1.4'
H H 0.0000 0.0000 'International Tables Vol C Tables 4.2.6.8 and 6.1.1.4'
N N 0.0241 0.0134 'International Tables Vol C Tables 4.2.6.8 and 6.1.1.4'
O O 0.0389 0.0241 'International Tables Vol C Tables 4.2.6.8 and 6.1.1.4'

loop_
_geom_angle_atom_site_label_1
_geom_angle_atom_site_label_2
_geom_angle_atom_site_label_3
_geom_angle
_geom_angle_site_symmetry_1
_geom_angle_site_symmetry_3
N1 C1 C2 115.59(8) . .
O1 C1 C2 119.79(8) . .
O1 C1 N1 124.62(9) . .
N2 C2 C1 121.09(8) . .
N3 C2 C1 124.85(8) . .
N3 C2 N2 114.03(9) . .
C8 C3 C4 122.34(9) . .
N2 C3 C4 105.51(8) . .
N2 C3 C8 132.15(9) . .
C5 C4 C3 120.28(9) . .
N3 C4 C3 109.72(8) . .
N3 C4 C5 130.00(9) . .
C4 C5 H5 121.3 . .
C6 C5 C4 117.43(9) . .
C6 C5 H5 121.3 . .
C5 C6 H6 119.2 . .
C5 C6 C7 121.63(9) . .
C7 C6 H6 119.2 . .
C6 C7 H7 119.1 . .
C8 C7 C6 121.72(9) . .
C8 C7 H7 119.1 . .
C3 C8 H8 121.7 . .
C7 C8 C3 116.59(9) . .
C7 C8 H8 121.7 . .
C1 N1 H1A 118.5(8) . .
C1 N1 H1B 122.3(8) . .
H1A N1 H1B 119.1(11) . .
C2 N2 C3 106.40(8) . .
C2 N2 H2 128.3(8) . .
C3 N2 H2 124.9(7) . .
C2 N3 C4 104.35(8) . .

loop_
_geom_bond_atom_site_label_1
_geom_bond_atom_site_label_2
_geom_bond_distance
_geom_bond_site_symmetry_2
C1 C2 1.4874(14) .
C1 N1 1.3200(12) .
C1 O1 1.2470(11) .
C2 N2 1.3585(12) .
C2 N3 1.3171(12) .
C3 C4 1.4078(14) .
C3 C8 1.3957(13) .
C3 N2 1.3767(12) .
C4 C5 1.4010(13) .
C4 N3 1.3884(12) .
C5 H5 0.9500 .
C5 C6 1.3812(14) .
C6 H6 0.9500 .
C6 C7 1.4112(16) .
C7 H7 0.9500 .
C7 C8 1.3800(14) .
C8 H8 0.9500 .
N1 H1A 0.919(14) .
N1 H1B 0.895(13) .
N2 H2 0.889(12) .

loop_
_geom_hbond_atom_site_label_D
_geom_hbond_atom_site_label_H
_geom_hbond_atom_site_label_A
_geom_hbond_distance_DH
_geom_hbond_distance_HA
_geom_hbond_distance_DA
_geom_hbond_angle_DHA
_geom_hbond_site_symmetry_A
_geom_hbond_publ_flag
N1 H1A O1 0.919(14) 2.022(14) 2.9361(12) 173.3(12) 5_676 yes
N1 H1B N3 0.895(13) 2.112(13) 2.9459(12) 154.7(11) 4_565 yes
N2 H2 O1 0.889(12) 1.951(12) 2.8145(11) 163.5(11) 4_665 yes

loop_
_geom_torsion_atom_site_label_1
_geom_torsion_atom_site_label_2
_geom_torsion_atom_site_label_3
_geom_torsion_atom_site_label_4
_geom_torsion
_geom_torsion_site_symmetry_1
_geom_torsion_site_symmetry_2
_geom_torsion_site_symmetry_3
_geom_torsion_site_symmetry_4
C1 C2 N2 C3 -178.64(9) . . . .
C1 C2 N3 C4 178.58(9) . . . .
C3 C4 C5 C6 -0.25(15) . . . .
C3 C4 N3 C2 -0.22(11) . . . .
C4 C3 C8 C7 -0.46(15) . . . .
C4 C3 N2 C2 0.16(10) . . . .
C4 C5 C6 C7 -0.69(16) . . . .
C5 C4 N3 C2 178.86(10) . . . .
C5 C6 C7 C8 1.10(16) . . . .
C6 C7 C8 C3 -0.49(15) . . . .
C8 C3 C4 C5 0.85(15) . . . .
C8 C3 C4 N3 -179.97(9) . . . .
C8 C3 N2 C2 -179.84(10) . . . .
N1 C1 C2 N2 178.87(9) . . . .
N1 C1 C2 N3 0.74(15) . . . .
N2 C2 N3 C4 0.34(12) . . . .
N2 C3 C4 C5 -179.14(9) . . . .
N2 C3 C4 N3 0.04(10) . . . .
N2 C3 C8 C7 179.53(10) . . . .
N3 C2 N2 C3 -0.32(12) . . . .
N3 C4 C5 C6 -179.24(9) . . . .
O1 C1 C2 N2 -1.34(15) . . . .
O1 C1 C2 N3 -179.47(9) . . . .
